data_2006204
loop_
_publ_author_name
'Sommerer, Shaun O.'
'Jircitano, Alan J.'
'Westcott, Barry L.'
'Abboud, Khalil A.'
'Bauer, Jeanette A. Krause'

_publ_section_title
;
 Bis(di-2-pyridylmethanediol-<i>N</i>,<i>N</i>')palladium(II)
 Dichloride Tetrahydrate and
 Dichloro(di-2-pyridylmethanediol-<i>N</i>,<i>N</i>')gold(III) Chloride
;
_journal_issue 6
_journal_name_full 'Acta Crystallographica Section C'
_journal_page_first 707
_journal_page_last 710
_journal_paper_doi 10.1107/S0108270197000218
_journal_volume 53
_journal_year 1997
_chemical_formula_moiety '[Pd(C~11~H~10~N~2~O~2~)~2~]Cl~2~.4H~2~O'
_chemical_formula_sum 'C22 H28 Cl2 N4 O8 Pd'
_chemical_formula_weight 653.78
_chemical_name_systematic
;
Bis(2,2'-dipyridylmethanediol-N,N')palladium(II) Chloride Tetrahydrate
;
_space_group_IT_number 15
_symmetry_cell_setting monoclinic
_symmetry_space_group_name_Hall '-C 2yc'
_symmetry_space_group_name_H-M 'C 1 2/c 1'
_audit_creation_method SHELXL
_cell_angle_alpha 90.00
_cell_angle_beta 91.080(10)
_cell_angle_gamma 90.00
_cell_formula_units_Z 4
_cell_length_a 14.814(3)
_cell_length_b 12.372(2)
_cell_length_c 14.306(2)
_cell_measurement_reflns_used 25
_cell_measurement_temperature 293(2)
_cell_measurement_theta_max 22
_cell_measurement_theta_min 20
_cell_volume 2621.5(8)
_computing_cell_refinement SHELXTL-Plus
_computing_data_collection 'SHELXTL-Plus (Sheldrick, 1991)'
_computing_data_reduction SHELXTL-Plus
_computing_molecular_graphics 'ORTEX (McArdle, 1995)'
_computing_publication_material SHELXS86
_computing_structure_refinement 'SHELXL93 (Sheldrick, 1993)'
_computing_structure_solution 'SHELXS86 (Sheldrick, 1990)'
_diffrn_ambient_temperature 293(2)
_diffrn_measurement_device 'Nicolet P3'
_diffrn_measurement_method \q-2\q
_diffrn_radiation_monochromator graphite
_diffrn_radiation_source 'fine-focus sealed tube'
_diffrn_radiation_type MoK\a
_diffrn_radiation_wavelength 0.71073
_diffrn_reflns_av_R_equivalents 0.0000
_diffrn_reflns_av_sigmaI/netI 0.0162
_diffrn_reflns_limit_h_max 19
_diffrn_reflns_limit_h_min -19
_diffrn_reflns_limit_k_max 16
_diffrn_reflns_limit_k_min 0
_diffrn_reflns_limit_l_max 18
_diffrn_reflns_limit_l_min 0
_diffrn_reflns_number 3041
_diffrn_reflns_theta_max 27.56
_diffrn_reflns_theta_min 2.14
_diffrn_standards_decay_% 1
_diffrn_standards_interval_count 300
_diffrn_standards_number 3
_exptl_absorpt_coefficient_mu 0.965
_exptl_absorpt_correction_T_max 0.277
_exptl_absorpt_correction_T_min 0.230
_exptl_absorpt_correction_type analytical
_exptl_crystal_colour Light-yellow
_exptl_crystal_density_diffrn 1.656
_exptl_crystal_density_meas ?
_exptl_crystal_description rod
_exptl_crystal_F_000 1328
_exptl_crystal_size_max 0.55
_exptl_crystal_size_mid 0.40
_exptl_crystal_size_min 0.25
_refine_diff_density_max 1.032
_refine_diff_density_min -0.814
_refine_ls_extinction_method none
_refine_ls_goodness_of_fit_all 1.054
_refine_ls_goodness_of_fit_obs 1.098
_refine_ls_matrix_type full
_refine_ls_number_parameters 171
_refine_ls_number_reflns 3041
_refine_ls_number_restraints 0
_refine_ls_restrained_S_all 1.054
_refine_ls_restrained_S_obs 1.098
_refine_ls_R_factor_all 0.0429
_refine_ls_R_factor_obs .0364
_refine_ls_shift/esd_max 0.000
_refine_ls_shift/esd_mean 0.000
_refine_ls_structure_factor_coef Fsqd
_refine_ls_weighting_details 'w = 1/[\s^2^(Fo^2^)+(0.0470P)^2^+4.5639P] where P=(Fo^2^+2Fc^2^)/3'
_refine_ls_weighting_scheme calc
_refine_ls_wR_factor_all 0.1206
_refine_ls_wR_factor_obs .1144
_reflns_number_observed 2545
_reflns_number_total 3041
_reflns_observed_criterion >2sigma(I)
_cod_data_source_file fg1220.cif
_cod_data_source_block I
_cod_depositor_comments
;
 Marking attached hydrogen atoms.

 Antanas Vaitkus,
 2017-08-07

The following automatic conversions were performed:
'_symmetry_cell_setting' value 'Monoclinic' changed to 'monoclinic'
according to '/home/saulius/struct/CIF-dictionaries/cif_core.dic'
dictionary named 'cif_core.dic' version 2.4.1 from 2010-06-29.

Automatic conversion script
Id: cif_fix_enum 1527 2010-12-29 10:47:43Z saulius 

The following automatic conversions were performed:

'_symmetry_cell_setting' value 'Monoclinic' changed to 'monoclinic'
according to /home/saulius/struct/CIF-dictionaries/cif_core.dic
dictionary named 'cif_core.dic' version 2.4.1 from 2010-06-29.

Automatic conversion script
Id: cif_fix_values 1715 2011-07-08 13:25:40Z adriana 

The following automatic conversions were performed:

'_exptl_crystal_density_meas' value 'not measured' was changed to '?'
- the value is perceived as not measured.

Automatic conversion script
Id: cif_fix_values 3008 2015-01-20 13:52:24Z robertas 

The following automatic conversions were performed:

'_refine_ls_weighting_scheme' value 'calc w =
1/[\s^2^(Fo^2^)+(0.0470P)^2^+4.5639P] where P=(Fo^2^+2Fc^2^)/3' was
changed to 'calc'. New tag '_refine_ls_weighting_details' was
created. The value of the new tag was set to 'w =
1/[\s^2^(Fo^2^)+(0.0470P)^2^+4.5639P] where P=(Fo^2^+2Fc^2^)/3'.

Automatic conversion script
Id: cif_fix_values 3143 2015-03-26 13:38:13Z robertas 
;
_cod_original_sg_symbol_H-M 'C 2/c'
_cod_database_code 2006204

loop_
_symmetry_equiv_pos_as_xyz
'x, y, z'
'-x, y, -z+1/2'
'x+1/2, y+1/2, z'
'-x+1/2, y+1/2, -z+1/2'
'-x, -y, -z'
'x, -y, z-1/2'
'-x+1/2, -y+1/2, -z'
'x+1/2, -y+1/2, z-1/2'

loop_
_atom_site_aniso_label
_atom_site_aniso_U_11
_atom_site_aniso_U_22
_atom_site_aniso_U_33
_atom_site_aniso_U_12
_atom_site_aniso_U_13
_atom_site_aniso_U_23
Pd .0234(2) .0255(2) .0284(2) .00016(10) .00570(12) -.00135(11)
Cl1 .0587(6) .0765(8) .0683(7) -.0084(6) .0057(5) -.0107(6)
O1 .0326(11) .0434(13) .0293(10) .0035(10) -.0011(8) .0011(9)
O2 .0430(13) .0368(13) .0448(13) .0145(10) .0103(10) -.0010(10)
N1 .0273(12) .0277(12) .0306(11) -.0010(9) .0022(9) .0002(10)
N2 .0262(12) .0309(13) .0297(12) -.0004(9) .0050(10) .0002(9)
C1 .0279(14) .042(2) .038(2) -.0033(13) .0023(12) .0029(13)
C2 .037(2) .050(2) .041(2) -.015(2) -.0022(14) .0046(15)
C3 .057(2) .035(2) .047(2) -.016(2) -.001(2) -.0020(15)
C4 .048(2) .031(2) .041(2) -.0021(14) .0003(14) -.0046(13)
C5 .0334(15) .0285(14) .0270(13) .0012(12) .0029(11) .0003(11)
C6 .0304(14) .0305(15) .0314(14) .0059(12) .0036(11) -.0016(12)
C7 .0244(13) .0341(15) .0281(13) -.0008(11) .0020(10) -.0030(11)
C8 .033(2) .047(2) .033(2) .0016(14) .0081(12) -.0025(14)
C9 .046(2) .055(2) .031(2) -.009(2) .0147(14) .000(2)
C10 .051(2) .040(2) .039(2) -.010(2) .0050(15) .0079(15)
C11 .038(2) .032(2) .037(2) .0003(13) .0040(13) .0010(13)
OW1 .066(2) .125(3) .066(2) -.015(2) .015(2) -.005(2)
OW2 .0200(9) .067(2) .0288(10) -.0057(10) .0060(8) .0011(10)

loop_
_atom_site_label
_atom_site_fract_x
_atom_site_fract_y
_atom_site_fract_z
_atom_site_U_iso_or_equiv
_atom_site_thermal_displace_type
_atom_site_calc_flag
_atom_site_refinement_flags
_atom_site_occupancy
_atom_site_disorder_group
_atom_site_type_symbol
_atom_site_attached_hydrogens
Pd .0000 .0000 .5000 .02570(13) Uani d S 1 . Pd 0
Cl1 .37818(8) .10800(11) .63284(9) .0678(3) Uani d . 1 . Cl 0
O1 .1362(2) -.1588(2) .50632(15) .0351(5) Uani d . 1 . O 0
HO1 .1879(11) -.135(4) .5101(3) .053 Uiso calc R 1 . H 0
O2 .1673(2) -.2539(2) .3715(2) .0414(6) Uani d . 1 . O 0
HO2 .166(3) -.3096(14) .402(2) .062 Uiso calc R 1 . H 0
N1 -.0459(2) -.1406(2) .4453(2) .0285(5) Uani d . 1 . N 0
N2 .0765(2) .0139(2) .3850(2) .0289(5) Uani d . 1 . N 0
C1 -.1351(2) -.1635(3) .4415(2) .0358(7) Uani d . 1 . C 0
H1 -.1760(2) -.1141(3) .4654(2) .043 Uiso calc R 1 . H 0
C2 -.1667(2) -.2587(3) .4029(2) .0427(8) Uani d . 1 . C 0
H2 -.2283(2) -.2732(3) .4004(2) .051 Uiso calc R 1 . H 0
C3 -.1063(3) -.3317(3) .3682(3) .0460(9) Uani d . 1 . C 0
H3 -.1266(3) -.3967(3) .3428(3) .055 Uiso calc R 1 . H 0
C4 -.0149(3) -.3082(3) .3713(2) .0398(7) Uani d . 1 . C 0
H4 .0268(3) -.3569(3) .3478(2) .048 Uiso calc R 1 . H 0
C5 .0134(2) -.2109(2) .4099(2) .0296(6) Uani d . 1 . C 0
C6 .1127(2) -.1768(2) .4122(2) .0308(6) Uani d . 1 . C 0
C7 .1236(2) -.0730(3) .3555(2) .0289(6) Uani d . 1 . C 0
C8 .1802(2) -.0656(3) .2791(2) .0377(7) Uani d . 1 . C 0
H8 .2131(2) -.1253(3) .2599(2) .045 Uiso calc R 1 . H 0
C9 .1867(3) .0316(4) .2326(2) .0437(8) Uani d . 1 . C 0
H9 .2247(3) .0379(4) .1818(2) .052 Uiso calc R 1 . H 0
C10 .1371(3) .1193(3) .2611(2) .0431(8) Uani d . 1 . C 0
H10 .1402(3) .1848(3) .2293(2) .052 Uiso calc R 1 . H 0
C11 .0824(2) .1081(3) .3381(2) .0358(7) Uani d . 1 . C 0
H11 .0489(2) .1672(3) .3580(2) .043 Uiso calc R 1 . H 0
OW1 .4114(3) -.1128(4) .3490(3) .0854(12) Uani d . 1 . O 2
OW2 .30970(14) -.0640(2) .50665(15) .0386(6) Uani d . 1 . O 2

loop_
_atom_type_symbol
_atom_type_description
_atom_type_scat_dispersion_real
_atom_type_scat_dispersion_imag
_atom_type_scat_source
C C 0.0033 0.0016 'International Tables Vol C Tables 4.2.6.8 and 6.1.1.4'
H H 0.0000 0.0000 'International Tables Vol C Tables 4.2.6.8 and 6.1.1.4'
N N 0.0061 0.0033 'International Tables Vol C Tables 4.2.6.8 and 6.1.1.4'
O O 0.0106 0.0060 'International Tables Vol C Tables 4.2.6.8 and 6.1.1.4'
Cl Cl 0.1484 0.1585 'International Tables Vol C Tables 4.2.6.8 and 6.1.1.4'
Pd Pd -0.9988 1.0072 'International Tables Vol C Tables 4.2.6.8 and 6.1.1.4'

loop_
_geom_angle_atom_site_label_1
_geom_angle_atom_site_label_2
_geom_angle_atom_site_label_3
_geom_angle_site_symmetry_1
_geom_angle_site_symmetry_3
_geom_angle
_geom_angle_publ_flag
N1 Pd N1 5_556 . 180.0 ?
N1 Pd N2 5_556 5_556 87.02(10) ?
N1 Pd N2 . 5_556 92.98(10) yes
N1 Pd N2 5_556 . 92.98(10) ?
N1 Pd N2 . . 87.02(10) yes
N2 Pd N2 5_556 . 180.0 ?
C6 O1 HO1 . . 109.5(2) yes
C6 O2 HO2 . . 109.5(2) yes
C5 N1 C1 . . 119.7(3) yes
C5 N1 Pd . . 119.1(2) yes
C1 N1 Pd . . 121.2(2) yes
C11 N2 C7 . . 119.5(3) yes
C11 N2 Pd . . 121.4(2) yes
C7 N2 Pd . . 119.1(2) yes
N1 C1 C2 . . 121.3(3) yes
N1 C1 H1 . . 119.4(2) ?
C2 C1 H1 . . 119.4(2) ?
C3 C2 C1 . . 119.3(3) yes
C3 C2 H2 . . 120.4(2) ?
C1 C2 H2 . . 120.4(2) ?
C2 C3 C4 . . 119.6(3) yes
C2 C3 H3 . . 120.2(2) ?
C4 C3 H3 . . 120.2(2) ?
C5 C4 C3 . . 118.9(3) yes
C5 C4 H4 . . 120.6(2) ?
C3 C4 H4 . . 120.6(2) ?
N1 C5 C4 . . 121.2(3) yes
N1 C5 C6 . . 116.7(3) yes
C4 C5 C6 . . 122.1(3) yes
O2 C6 O1 . . 112.2(3) yes
O2 C6 C7 . . 106.7(2) yes
O1 C6 C7 . . 110.5(3) yes
O2 C6 C5 . . 111.7(3) yes
O1 C6 C5 . . 106.6(2) yes
C7 C6 C5 . . 109.3(2) yes
N2 C7 C8 . . 120.9(3) yes
N2 C7 C6 . . 116.2(2) yes
C8 C7 C6 . . 122.9(3) yes
C9 C8 C7 . . 119.1(3) yes
C9 C8 H8 . . 120.5(2) ?
C7 C8 H8 . . 120.5(2) ?
C10 C9 C8 . . 120.0(3) yes
C10 C9 H9 . . 120.0(2) ?
C8 C9 H9 . . 120.0(2) ?
C9 C10 C11 . . 118.7(3) yes
C9 C10 H10 . . 120.7(2) ?
C11 C10 H10 . . 120.7(2) ?
N2 C11 C10 . . 121.7(3) yes
N2 C11 H11 . . 119.1(2) ?
C10 C11 H11 . . 119.1(2) ?

loop_
_geom_bond_atom_site_label_1
_geom_bond_atom_site_label_2
_geom_bond_site_symmetry_2
_geom_bond_distance
_geom_bond_publ_flag
Pd N1 5_556 2.020(3) ?
Pd N1 . 2.020(3) yes
Pd N2 5_556 2.022(3) ?
Pd N2 . 2.022(3) yes
O1 C6 . 1.401(4) yes
O1 HO1 . .82 ?
O2 C6 . 1.385(3) yes
O2 HO2 . .82 ?
N1 C5 . 1.342(4) yes
N1 C1 . 1.352(4) yes
N2 C11 . 1.348(4) yes
N2 C7 . 1.354(4) yes
C1 C2 . 1.379(5) yes
C1 H1 . .93 ?
C2 C3 . 1.371(6) yes
C2 H2 . .93 ?
C3 C4 . 1.385(5) yes
C3 H3 . .93 ?
C4 C5 . 1.387(4) yes
C4 H4 . .93 ?
C5 C6 . 1.530(4) yes
C6 C7 . 1.529(4) yes
C7 C8 . 1.392(4) yes
C8 C9 . 1.379(5) yes
C8 H8 . .93 ?
C9 C10 . 1.378(6) yes
C9 H9 . .93 ?
C10 C11 . 1.387(4) yes
C10 H10 . .93 ?
C11 H11 . .93 ?
